data_7013130
loop_
_publ_author_name
'Tapan Kanti Paine'
'Thomas Weyherm\"uller'
'Eberhard Bothe'
'Karl Wieghardt'
'Phalguni Chaudhuri'

_publ_section_title
;
 Manganese complexes of mixed O, X, O-donor ligands (X = S or Se):
 synthesis, characterization and catalytic reactivity
;
_journal_issue 15
_journal_name_full 'Dalton Trans.'
_journal_page_first 3136
_journal_page_last 3144
_journal_paper_doi 10.1039/b304765m
_journal_year 2003
_chemical_formula_structural '[C60 H94 Mn2 O8 Se2], 0.5 MeOH, 0.5 H2O'
_chemical_formula_sum 'C60.5 H97 Mn2 O9 Se2'
_chemical_formula_weight 1236.18
_chemical_name_systematic
; 
? 
;
_space_group_IT_number 13
_symmetry_cell_setting monoclinic
_symmetry_space_group_name_Hall '-P 2yac'
_symmetry_space_group_name_H-M 'P 1 2/n 1'
_atom_sites_solution_hydrogens geom
_atom_sites_solution_primary direct
_atom_sites_solution_secondary difmap
_audit_creation_method SHELXL
_cell_angle_alpha 90.00
_cell_angle_beta 102.75(2)
_cell_angle_gamma 90.00
_cell_formula_units_Z 2
_cell_length_a 15.798(2)
_cell_length_b 11.2908(12)
_cell_length_c 18.644(2)
_cell_measurement_reflns_used 19414
_cell_measurement_temperature 100(2)
_cell_volume 3243.6(7)
_computing_structure_refinement 'SHELXL-93 (Sheldrick, 1993)'
_computing_structure_solution 'SHELXS-86 (Sheldrick, 1990)'
_diffrn_ambient_temperature 100(2)
_diffrn_measurement_device 'Nonius KappaCCD'
_diffrn_measurement_method '362 images a 1 deg. in \w and 360 sec.'
_diffrn_radiation_monochromator graphite
_diffrn_radiation_source 'fine-focus sealed tube'
_diffrn_radiation_type MoK\a
_diffrn_radiation_wavelength 0.71073
_diffrn_reflns_av_R_equivalents 0.1002
_diffrn_reflns_av_sigmaI/netI 0.0731
_diffrn_reflns_limit_h_max 17
_diffrn_reflns_limit_h_min -20
_diffrn_reflns_limit_k_max 14
_diffrn_reflns_limit_k_min -12
_diffrn_reflns_limit_l_max 23
_diffrn_reflns_limit_l_min -21
_diffrn_reflns_number 19414
_diffrn_reflns_theta_max 22.50
_diffrn_reflns_theta_min 1.80
_exptl_absorpt_coefficient_mu 1.561
_exptl_absorpt_correction_type 'not measured'
_exptl_crystal_colour 'dark green'
_exptl_crystal_density_diffrn 1.266
_exptl_crystal_description 'opaque block'
_exptl_crystal_F_000 1300
_exptl_crystal_size_max 0.12
_exptl_crystal_size_mid 0.12
_exptl_crystal_size_min 0.05
_refine_diff_density_max 0.717
_refine_diff_density_min -0.657
_refine_diff_density_rms 0.101
_refine_ls_extinction_method none
_refine_ls_goodness_of_fit_all 1.050
_refine_ls_goodness_of_fit_obs 1.117
_refine_ls_matrix_type full
_refine_ls_number_parameters 330
_refine_ls_number_reflns 4202
_refine_ls_number_restraints 67
_refine_ls_restrained_S_all 1.077
_refine_ls_restrained_S_obs 1.125
_refine_ls_R_factor_all 0.1157
_refine_ls_R_factor_obs 0.0740
_refine_ls_shift/esd_max 0.000
_refine_ls_shift/esd_mean 0.000
_refine_ls_structure_factor_coef Fsqd
_refine_ls_weighting_details 'w=1/[\s^2^(Fo^2^)+(0.0842P)^2^+14.9773P] where P=(Fo^2^+2Fc^2^)/3'
_refine_ls_weighting_scheme calc
_refine_ls_wR_factor_all 0.2044
_refine_ls_wR_factor_obs 0.1737
_reflns_number_observed 2895
_reflns_number_total 4239
_reflns_observed_criterion >2sigma(I)
_cod_data_source_file b304765m.txt
_cod_data_source_block 1
_cod_depositor_comments
;
The following automatic conversions were performed:
'_symmetry_cell_setting' value 'Monoclinic' changed to 'monoclinic'
according to '/home/saulius/struct/CIF-dictionaries/cif_core.dic'
dictionary named 'cif_core.dic' version 2.4.1 from 2010-06-29.

Automatic conversion script
Id: cif_fix_enum 1527 2010-12-29 10:47:43Z saulius 

The following automatic conversions were performed:

'_refine_ls_weighting_scheme' value 'calc
w=1/[\s^2^(Fo^2^)+(0.0842P)^2^+14.9773P] where P=(Fo^2^+2Fc^2^)/3'
was changed to 'calc'. New tag '_refine_ls_weighting_details' was
created. The value of the new tag was set to
'w=1/[\s^2^(Fo^2^)+(0.0842P)^2^+14.9773P] where P=(Fo^2^+2Fc^2^)/3'.

Automatic conversion script
Id: cif_fix_values 3143 2015-03-26 13:38:13Z robertas 
;
_cod_original_cell_volume 3243.6(6)
_cod_original_sg_symbol_H-M P2/n
_cod_original_formula_sum 'C60.50 H97 Mn2 O9 Se2'
_cod_database_code 7013130

loop_
_symmetry_equiv_pos_as_xyz
'x, y, z'
'-x+1/2, y, -z+1/2'
'-x, -y, -z'
'x-1/2, -y, z-1/2'

loop_
_atom_site_aniso_label
_atom_site_aniso_U_11
_atom_site_aniso_U_22
_atom_site_aniso_U_33
_atom_site_aniso_U_23
_atom_site_aniso_U_13
_atom_site_aniso_U_12
Mn1 0.0926(12) 0.0297(8) 0.0723(10) 0.0028(7) 0.0564(9) 0.0013(7)
Se1 0.0651(6) 0.0320(5) 0.0461(5) 0.0005(4) 0.0310(4) 0.0037(4)
O1 0.114(6) 0.024(4) 0.068(4) -0.005(3) 0.061(4) -0.008(3)
O2 0.088(5) 0.027(3) 0.077(4) 0.010(3) 0.055(4) 0.008(3)
C1 0.065(6) 0.031(6) 0.068(6) -0.011(5) 0.047(5) -0.013(4)
C2 0.046(5) 0.039(5) 0.050(5) -0.008(4) 0.028(4) -0.007(4)
C3 0.046(5) 0.031(5) 0.054(6) -0.013(4) 0.031(4) -0.008(4)
C4 0.048(6) 0.058(6) 0.044(5) -0.016(5) 0.025(4) -0.008(5)
C5 0.061(6) 0.061(7) 0.045(5) -0.014(5) 0.029(5) -0.025(5)
C6 0.086(7) 0.040(6) 0.058(6) -0.025(5) 0.043(6) -0.021(5)
C11 0.043(5) 0.062(6) 0.055(5) 0.003(5) 0.025(4) -0.010(5)
C15 0.068(6) 0.033(5) 0.025(4) 0.005(4) 0.013(4) 0.001(5)
C16 0.062(6) 0.035(5) 0.026(4) -0.002(3) 0.020(4) 0.000(4)
C17 0.057(6) 0.035(5) 0.027(4) -0.001(4) 0.008(4) 0.007(4)
C18 0.041(5) 0.038(5) 0.024(4) -0.004(3) -0.002(4) 0.008(4)
C19 0.037(5) 0.045(6) 0.039(5) -0.002(4) -0.002(4) 0.008(4)
C20 0.043(5) 0.033(5) 0.033(4) 0.000(4) 0.002(4) 0.006(4)
C21 0.050(6) 0.038(5) 0.062(6) -0.005(4) 0.005(5) 0.004(4)
C22 0.119(9) 0.043(6) 0.044(5) 0.006(5) -0.026(6) 0.018(6)
C23 0.056(7) 0.035(6) 0.225(16) -0.014(8) 0.028(8) 0.014(5)
C24 0.074(6) 0.035(5) 0.038(5) 0.001(4) 0.017(4) 0.005(4)
C25 0.045(5) 0.042(5) 0.037(5) 0.000(4) 0.002(4) 0.001(4)
C26 0.055(6) 0.051(6) 0.049(5) -0.001(4) -0.003(5) -0.014(5)
C27 0.059(6) 0.031(5) 0.061(6) -0.004(4) 0.019(5) -0.004(4)
C28 0.055(6) 0.047(6) 0.050(5) 0.005(4) 0.008(4) -0.007(4)
O30 0.102(5) 0.036(3) 0.070(4) 0.014(3) 0.061(4) 0.016(3)
O40 0.112(6) 0.026(3) 0.106(5) -0.012(3) 0.071(5) 0.001(3)

loop_
_atom_site_label
_atom_site_type_symbol
_atom_site_fract_x
_atom_site_fract_y
_atom_site_fract_z
_atom_site_U_iso_or_equiv
_atom_site_thermal_displace_type
_atom_site_occupancy
_atom_site_calc_flag
_atom_site_refinement_flags
_atom_site_disorder_group
Mn1 Mn 0.28717(10) 0.17916(11) 0.18148(8) 0.0589(5) Uani 1 d . .
Se1 Se 0.28407(6) 0.41784(7) 0.16549(4) 0.0448(3) Uani 1 d . .
O1 O 0.2363(5) 0.1840(5) 0.0812(3) 0.062(2) Uani 1 d . .
O2 O 0.3998(4) 0.1964(5) 0.1688(3) 0.058(2) Uani 1 d . .
C1 C 0.2071(6) 0.2788(7) 0.0399(5) 0.050(2) Uani 1 d . .
C2 C 0.2211(5) 0.3937(7) 0.0663(4) 0.042(2) Uani 1 d . .
C3 C 0.1865(5) 0.4897(7) 0.0252(4) 0.041(2) Uani 1 d . .
H3 H 0.1969(5) 0.5668(7) 0.0457(4) 0.049 Uiso 1 calc R .
C4 C 0.1371(5) 0.4777(8) -0.0451(5) 0.047(2) Uani 1 d . .
C5 C 0.1268(6) 0.3639(9) -0.0724(5) 0.053(2) Uani 1 d . .
H5 H 0.0958(6) 0.3542(9) -0.1218(5) 0.064 Uiso 1 calc R .
C6 C 0.1580(6) 0.2624(8) -0.0336(5) 0.057(3) Uani 1 d D .
C7 C 0.1639(12) 0.1295(10) -0.0549(9) 0.037(6) Uiso 0.42(3) d PD 1
C8 C 0.1160(16) 0.1278(25) -0.1356(10) 0.085(9) Uiso 0.42(3) d PD 1
H8A H 0.1464(16) 0.1789(25) -0.1643(10) 0.127 Uiso 0.42(3) calc PR 1
H8B H 0.0566(16) 0.1569(25) -0.1399(10) 0.127 Uiso 0.42(3) calc PR 1
H8C H 0.1142(16) 0.0466(25) -0.1545(10) 0.127 Uiso 0.42(3) calc PR 1
C9 C 0.2537(13) 0.0748(18) -0.0503(12) 0.054(7) Uiso 0.42(3) d PD 1
H9A H 0.2861(13) 0.0747(18) 0.0010(12) 0.081 Uiso 0.42(3) calc PR 1
H9B H 0.2854(13) 0.1215(18) -0.0801(12) 0.081 Uiso 0.42(3) calc PR 1
H9C H 0.2472(13) -0.0067(18) -0.0688(12) 0.081 Uiso 0.42(3) calc PR 1
C10 C 0.1147(14) 0.0490(19) -0.0121(11) 0.057(7) Uiso 0.42(3) d PD 1
H10A H 0.1442(14) 0.0487(19) 0.0400(11) 0.085 Uiso 0.42(3) calc PR 1
H10B H 0.1129(14) -0.0317(19) -0.0317(11) 0.085 Uiso 0.42(3) calc PR 1
H10C H 0.0553(14) 0.0786(19) -0.0171(11) 0.085 Uiso 0.42(3) calc PR 1
C7X C 0.1283(8) 0.1470(10) -0.0767(6) 0.043(4) Uiso 0.58(3) d PD 2
C8X C 0.0751(10) 0.1593(15) -0.1553(7) 0.054(5) Uiso 0.58(3) d PD 2
H8X1 H 0.1062(10) 0.2102(15) -0.1835(7) 0.081 Uiso 0.58(3) calc PR 2
H8X2 H 0.0187(10) 0.1945(15) -0.1546(7) 0.081 Uiso 0.58(3) calc PR 2
H8X3 H 0.0665(10) 0.0809(15) -0.1784(7) 0.081 Uiso 0.58(3) calc PR 2
C9X C 0.2140(9) 0.0875(12) -0.0796(8) 0.040(4) Uiso 0.58(3) d PD 2
H9X1 H 0.2466(9) 0.1380(12) -0.1067(8) 0.060 Uiso 0.58(3) calc PR 2
H9X2 H 0.2025(9) 0.0108(12) -0.1045(8) 0.060 Uiso 0.58(3) calc PR 2
H9X3 H 0.2481(9) 0.0753(12) -0.0294(8) 0.060 Uiso 0.58(3) calc PR 2
C10X C 0.0786(10) 0.0675(14) -0.0344(8) 0.052(5) Uiso 0.58(3) d PD 2
H10D H 0.0233(10) 0.1051(14) -0.0322(8) 0.078 Uiso 0.58(3) calc PR 2
H10E H 0.1130(10) 0.0554(14) 0.0157(8) 0.078 Uiso 0.58(3) calc PR 2
H10F H 0.0674(10) -0.0091(14) -0.0594(8) 0.078 Uiso 0.58(3) calc PR 2
C11 C 0.0957(5) 0.5844(7) -0.0931(4) 0.051(2) Uani 1 d D .
C12 C -0.0030(6) 0.5734(13) -0.1149(7) 0.076(5) Uiso 0.681(14) d PD 1
H12A H -0.0187(6) 0.4976(13) -0.1399(7) 0.114 Uiso 0.681(14) calc PR 1
H12B H -0.0268(6) 0.6385(13) -0.1480(7) 0.114 Uiso 0.681(14) calc PR 1
H12C H -0.0269(6) 0.5770(13) -0.0707(7) 0.114 Uiso 0.681(14) calc PR 1
C13 C 0.1286(8) 0.5896(12) -0.1639(6) 0.061(4) Uiso 0.681(14) d PD 1
H13A H 0.1166(8) 0.5141(12) -0.1902(6) 0.092 Uiso 0.681(14) calc PR 1
H13B H 0.1913(8) 0.6042(12) -0.1521(6) 0.092 Uiso 0.681(14) calc PR 1
H13C H 0.0991(8) 0.6538(12) -0.1951(6) 0.092 Uiso 0.681(14) calc PR 1
C14 C 0.1159(8) 0.7033(9) -0.0547(6) 0.056(4) Uiso 0.681(14) d PD 1
H14A H 0.0955(8) 0.7030(9) -0.0087(6) 0.084 Uiso 0.681(14) calc PR 1
H14B H 0.0865(8) 0.7665(9) -0.0868(6) 0.084 Uiso 0.681(14) calc PR 1
H14C H 0.1787(8) 0.7170(9) -0.0438(6) 0.084 Uiso 0.681(14) calc PR 1
C12X C 0.0232(14) 0.5321(25) -0.1497(13) 0.076(11) Uiso 0.319(14) d PD 2
H12D H -0.0189(14) 0.4948(25) -0.1252(13) 0.114 Uiso 0.319(14) calc PR 2
H12E H 0.0465(14) 0.4725(25) -0.1784(13) 0.114 Uiso 0.319(14) calc PR 2
H12F H -0.0056(14) 0.5948(25) -0.1826(13) 0.114 Uiso 0.319(14) calc PR 2
C13X C 0.1616(22) 0.6424(32) -0.1280(19) 0.185(27) Uiso 0.319(14) d PD 2
H13D H 0.1824(22) 0.5853(32) -0.1598(19) 0.278 Uiso 0.319(14) calc PR 2
H13E H 0.2105(22) 0.6698(32) -0.0897(19) 0.278 Uiso 0.319(14) calc PR 2
H13F H 0.1351(22) 0.7102(32) -0.1575(19) 0.278 Uiso 0.319(14) calc PR 2
C14X C 0.0621(16) 0.6684(21) -0.0440(12) 0.053(8) Uiso 0.319(14) d PD 2
H14D H 0.0191(16) 0.6279(21) -0.0220(12) 0.079 Uiso 0.319(14) calc PR 2
H14E H 0.0348(16) 0.7364(21) -0.0728(12) 0.079 Uiso 0.319(14) calc PR 2
H14F H 0.1102(16) 0.6960(21) -0.0050(12) 0.079 Uiso 0.319(14) calc PR 2
C15 C 0.4411(6) 0.2954(7) 0.1562(4) 0.042(2) Uani 1 d . .
C16 C 0.4001(5) 0.4068(7) 0.1532(4) 0.040(2) Uani 1 d . .
C17 C 0.4445(6) 0.5101(7) 0.1424(4) 0.040(2) Uani 1 d . .
H17 H 0.4157(6) 0.5842(7) 0.1410(4) 0.048 Uiso 1 calc R .
C18 C 0.5275(5) 0.5071(7) 0.1339(4) 0.036(2) Uani 1 d . .
C19 C 0.5665(5) 0.3952(7) 0.1362(4) 0.042(2) Uani 1 d . .
H19 H 0.6249(5) 0.3916(7) 0.1310(4) 0.051 Uiso 1 calc R .
C20 C 0.5258(5) 0.2891(7) 0.1458(4) 0.037(2) Uani 1 d . .
C21 C 0.5710(6) 0.1707(7) 0.1419(5) 0.051(2) Uani 1 d . .
C22 C 0.5770(7) 0.0982(8) 0.2126(5) 0.076(3) Uani 1 d . .
H22A H 0.6093(7) 0.1433(8) 0.2547(5) 0.113 Uiso 1 calc R .
H22B H 0.6072(7) 0.0234(8) 0.2086(5) 0.113 Uiso 1 calc R .
H22C H 0.5184(7) 0.0815(8) 0.2195(5) 0.113 Uiso 1 calc R .
C23 C 0.6644(7) 0.1879(9) 0.1347(8) 0.106(5) Uani 1 d . .
H23A H 0.6965(7) 0.2330(9) 0.1770(8) 0.159 Uiso 1 calc R .
H23B H 0.6650(7) 0.2314(9) 0.0893(8) 0.159 Uiso 1 calc R .
H23C H 0.6919(7) 0.1104(9) 0.1332(8) 0.159 Uiso 1 calc R .
C24 C 0.5212(6) 0.1011(7) 0.0767(4) 0.048(2) Uani 1 d . .
H24A H 0.4612(6) 0.0902(7) 0.0815(4) 0.072 Uiso 1 calc R .
H24B H 0.5486(6) 0.0235(7) 0.0751(4) 0.072 Uiso 1 calc R .
H24C H 0.5216(6) 0.1445(7) 0.0313(4) 0.072 Uiso 1 calc R .
C25 C 0.5788(5) 0.6194(7) 0.1220(4) 0.042(2) Uani 1 d . .
C26 C 0.6603(6) 0.6292(8) 0.1832(5) 0.054(2) Uani 1 d . .
H26A H 0.6952(6) 0.5573(8) 0.1843(5) 0.081 Uiso 1 calc R .
H26B H 0.6437(6) 0.6387(8) 0.2306(5) 0.081 Uiso 1 calc R .
H26C H 0.6942(6) 0.6980(8) 0.1742(5) 0.081 Uiso 1 calc R .
C27 C 0.5259(6) 0.7305(7) 0.1212(5) 0.049(2) Uani 1 d . .
H27A H 0.4733(6) 0.7252(7) 0.0820(5) 0.074 Uiso 1 calc R .
H27B H 0.5603(6) 0.7991(7) 0.1124(5) 0.074 Uiso 1 calc R .
H27C H 0.5098(6) 0.7397(7) 0.1687(5) 0.074 Uiso 1 calc R .
C28 C 0.6050(6) 0.6101(8) 0.0482(4) 0.051(2) Uani 1 d . .
H28A H 0.6396(6) 0.5383(8) 0.0474(4) 0.077 Uiso 1 calc R .
H28B H 0.6395(6) 0.6796(8) 0.0413(4) 0.077 Uiso 1 calc R .
H28C H 0.5528(6) 0.6066(8) 0.0085(4) 0.077 Uiso 1 calc R .
O30 O 0.3231(4) 0.1689(5) 0.2877(3) 0.063(2) Uani 1 d D .
O40 O 0.2940(5) -0.0200(5) 0.1739(4) 0.074(2) Uani 1 d D .
C31 C 0.4050(8) 0.1257(14) 0.3325(7) 0.061(4) Uiso 0.681(14) d PD 1
H31A H 0.4036(8) 0.1317(14) 0.3846(7) 0.091 Uiso 0.681(14) calc PR 1
H31B H 0.4530(8) 0.1735(14) 0.3227(7) 0.091 Uiso 0.681(14) calc PR 1
H31C H 0.4134(8) 0.0427(14) 0.3201(7) 0.091 Uiso 0.681(14) calc PR 1
C41 C 0.3069(13) -0.0809(15) 0.1086(8) 0.091(6) Uiso 0.681(14) d PD 1
H41A H 0.3078(13) -0.1666(15) 0.1171(8) 0.136 Uiso 0.681(14) calc PR 1
H41B H 0.3622(13) -0.0561(15) 0.0978(8) 0.136 Uiso 0.681(14) calc PR 1
H41C H 0.2593(13) -0.0613(15) 0.0669(8) 0.136 Uiso 0.681(14) calc PR 1
C31X C 0.4041(14) 0.2099(35) 0.3307(17) 0.076(11) Uiso 0.319(14) d PD 2
H31D H 0.4065(14) 0.1945(35) 0.3828(17) 0.114 Uiso 0.319(14) calc PR 2
H31E H 0.4096(14) 0.2952(35) 0.3231(17) 0.114 Uiso 0.319(14) calc PR 2
H31F H 0.4518(14) 0.1682(35) 0.3157(17) 0.114 Uiso 0.319(14) calc PR 2
C41X C 0.3582(14) -0.0910(20) 0.1498(14) 0.042(7) Uiso 0.319(14) d PD 2
H41D H 0.3437(14) -0.1750(20) 0.1525(14) 0.062 Uiso 0.319(14) calc PR 2
H41E H 0.4154(14) -0.0758(20) 0.1815(14) 0.062 Uiso 0.319(14) calc PR 2
H41F H 0.3592(14) -0.0706(20) 0.0989(14) 0.062 Uiso 0.319(14) calc PR 2
O50 O 0.3342(11) -0.1464(15) 0.2930(9) 0.023(4) Uiso 0.25 d P .
O50X O 0.2358(20) 0.6931(26) 0.2053(16) 0.089(9) Uiso 0.25 d P .
C51X C 0.1488(19) 0.7275(26) 0.1874(16) 0.034(7) Uiso 0.25 d P .

loop_
_atom_type_symbol
_atom_type_description
_atom_type_scat_dispersion_real
_atom_type_scat_dispersion_imag
_atom_type_scat_source
C C 0.0033 0.0016 'International Tables Vol C Tables 4.2.6.8 and 6.1.1.4'
H H 0.0000 0.0000 'International Tables Vol C Tables 4.2.6.8 and 6.1.1.4'
O O 0.0106 0.0060 'International Tables Vol C Tables 4.2.6.8 and 6.1.1.4'
Mn Mn 0.3368 0.7283 'International Tables Vol C Tables 4.2.6.8 and 6.1.1.4'
Se Se -0.0929 2.2259 'International Tables Vol C Tables 4.2.6.8 and 6.1.1.4'

loop_
_geom_angle_atom_site_label_1
_geom_angle_atom_site_label_2
_geom_angle_atom_site_label_3
_geom_angle
_geom_angle_site_symmetry_1
_geom_angle_site_symmetry_3
_geom_angle_publ_flag
O2 Mn1 O1 94.8(3) . . ?
O2 Mn1 O30 93.6(3) . . ?
O1 Mn1 O30 171.6(3) . . ?
O2 Mn1 O30 170.2(3) . 2 ?
O1 Mn1 O30 94.7(3) . 2 ?
O30 Mn1 O30 77.0(3) . 2 ?
O2 Mn1 O40 92.1(2) . . ?
O1 Mn1 O40 89.0(3) . . ?
O30 Mn1 O40 89.9(2) . . ?
O30 Mn1 O40 91.0(2) 2 . ?
O2 Mn1 Se1 82.9(2) . . ?
O1 Mn1 Se1 82.4(2) . . ?
O30 Mn1 Se1 99.5(2) . . ?
O30 Mn1 Se1 95.5(2) 2 . ?
O40 Mn1 Se1 169.6(2) . . ?
O2 Mn1 Mn1 131.8(2) . 2 ?
O1 Mn1 Mn1 133.0(2) . 2 ?
O30 Mn1 Mn1 38.9(2) . 2 ?
O30 Mn1 Mn1 38.5(2) 2 2 ?
O40 Mn1 Mn1 94.9(2) . 2 ?
Se1 Mn1 Mn1 95.25(3) . 2 ?
C16 Se1 C2 100.5(3) . . ?
C16 Se1 Mn1 87.4(2) . . ?
C2 Se1 Mn1 87.6(3) . . ?
C1 O1 Mn1 128.1(5) . . ?
C15 O2 Mn1 128.8(5) . . ?
O1 C1 C2 122.4(8) . . ?
O1 C1 C6 119.6(7) . . ?
C2 C1 C6 118.1(8) . . ?
C3 C2 C1 121.9(8) . . ?
C3 C2 Se1 119.1(6) . . ?
C1 C2 Se1 118.9(7) . . ?
C2 C3 C4 121.8(8) . . ?
C3 C4 C5 116.0(8) . . ?
C3 C4 C11 123.3(7) . . ?
C5 C4 C11 120.6(8) . . ?
C4 C5 C6 125.4(8) . . ?
C5 C6 C1 116.7(8) . . ?
C5 C6 C7X 113.2(9) . . ?
C1 C6 C7X 130.1(9) . . ?
C5 C6 C7 134.2(10) . . ?
C1 C6 C7 108.5(10) . . ?
C8 C7 C10 108.0(8) . . ?
C8 C7 C9 107.6(8) . . ?
C10 C7 C9 107.6(7) . . ?
C8 C7 C6 102.6(14) . . ?
C10 C7 C6 111.9(12) . . ?
C9 C7 C6 118.6(13) . . ?
C10X C7X C9X 108.8(7) . . ?
C10X C7X C8X 108.3(7) . . ?
C9X C7X C8X 108.1(7) . . ?
C10X C7X C6 111.1(9) . . ?
C9X C7X C6 102.7(9) . . ?
C8X C7X C6 117.4(10) . . ?
C13X C11 C14X 111.4(9) . . ?
C13X C11 C12X 111.4(9) . . ?
C14X C11 C12X 111.2(8) . . ?
C14 C11 C13 107.4(6) . . ?
C14 C11 C12 107.0(6) . . ?
C13 C11 C12 107.3(6) . . ?
C13X C11 C4 110.2(19) . . ?
C14X C11 C4 107.4(11) . . ?
C12X C11 C4 105.0(13) . . ?
C14 C11 C4 113.2(8) . . ?
C13 C11 C4 110.4(8) . . ?
C12 C11 C4 111.4(8) . . ?
O2 C15 C20 120.0(7) . . ?
O2 C15 C16 121.0(8) . . ?
C20 C15 C16 119.0(7) . . ?
C17 C16 C15 120.7(8) . . ?
C17 C16 Se1 119.4(6) . . ?
C15 C16 Se1 119.9(6) . . ?
C18 C17 C16 121.6(8) . . ?
C17 C18 C19 116.6(8) . . ?
C17 C18 C25 123.2(7) . . ?
C19 C18 C25 120.2(7) . . ?
C20 C19 C18 124.7(8) . . ?
C19 C20 C15 117.3(7) . . ?
C19 C20 C21 121.0(7) . . ?
C15 C20 C21 121.6(7) . . ?
C24 C21 C23 109.7(8) . . ?
C24 C21 C20 109.1(7) . . ?
C23 C21 C20 111.4(7) . . ?
C24 C21 C22 109.5(7) . . ?
C23 C21 C22 105.4(9) . . ?
C20 C21 C22 111.6(7) . . ?
C27 C25 C26 108.7(7) . . ?
C27 C25 C28 108.0(7) . . ?
C26 C25 C28 109.1(7) . . ?
C27 C25 C18 112.2(7) . . ?
C26 C25 C18 109.6(6) . . ?
C28 C25 C18 109.2(6) . . ?
C31X O30 Mn1 125.3(15) . . ?
C31 O30 Mn1 128.8(7) . . ?
C31X O30 Mn1 124.1(15) . 2 ?
C31 O30 Mn1 125.9(7) . 2 ?
Mn1 O30 Mn1 102.5(3) . 2 ?
C41X O40 Mn1 128.4(11) . . ?
C41 O40 Mn1 122.9(8) . . ?
C51X O50X O50X 106.2(30) . 2 ?
O50X C51X O50 95.4(22) . 2_565 ?

loop_
_geom_bond_atom_site_label_1
_geom_bond_atom_site_label_2
_geom_bond_distance
_geom_bond_site_symmetry_2
_geom_bond_publ_flag
Mn1 O2 1.856(6) . ?
Mn1 O1 1.866(7) . ?
Mn1 O30 1.939(6) . ?
Mn1 O30 1.956(6) 2 ?
Mn1 O40 2.257(6) . ?
Mn1 Se1 2.7106(15) . ?
Mn1 Mn1 3.038(3) 2 ?
Se1 C16 1.902(8) . ?
Se1 C2 1.916(8) . ?
O1 C1 1.340(10) . ?
O2 C15 1.341(9) . ?
C1 C2 1.388(11) . ?
C1 C6 1.430(13) . ?
C2 C3 1.370(11) . ?
C3 C4 1.376(11) . ?
C4 C5 1.378(12) . ?
C4 C11 1.556(12) . ?
C5 C6 1.386(13) . ?
C6 C7X 1.548(13) . ?
C6 C7 1.561(14) . ?
C7 C8 1.528(10) . ?
C7 C10 1.530(10) . ?
C7 C9 1.533(10) . ?
C7X C10X 1.522(9) . ?
C7X C9X 1.524(9) . ?
C7X C8X 1.527(9) . ?
C11 C13X 1.494(10) . ?
C11 C14X 1.496(10) . ?
C11 C12X 1.497(10) . ?
C11 C14 1.522(9) . ?
C11 C13 1.523(9) . ?
C11 C12 1.528(9) . ?
C15 C20 1.397(11) . ?
C15 C16 1.410(11) . ?
C16 C17 1.397(11) . ?
C17 C18 1.355(11) . ?
C18 C19 1.402(10) . ?
C18 C25 1.547(11) . ?
C19 C20 1.388(11) . ?
C20 C21 1.525(11) . ?
C21 C24 1.515(11) . ?
C21 C23 1.523(13) . ?
C21 C22 1.536(12) . ?
C25 C27 1.506(11) . ?
C25 C26 1.525(11) . ?
C25 C28 1.526(11) . ?
O30 C31X 1.429(12) . ?
O30 C31 1.460(10) . ?
O30 Mn1 1.956(6) 2 ?
O40 C41X 1.441(11) . ?
O40 C41 1.450(11) . ?
O50 C51X 1.48(3) 2_545 ?
O50X C51X 1.40(4) . ?
O50X O50X 1.63(6) 2 ?
C51X O50 1.48(3) 2_565 ?
